data_1576230
loop_
_publ_author_name
'Wang, Yini'
'Li, Xiaoli'
'Peng, Chengxing'
'Chen, Yu'
'Lu, Xi'
'Zhu, Yuhang'
'Yu, Peiyuan'
'Zhong, Guofu'
'Zhang, Jian'

_publ_section_title
;
 Chelation-assisted multiple and relay C--H functionalization of
 unactivated aliphatic E-alkenes
;
_journal_name_full 'Chemical Science'
_journal_paper_doi 10.1039/D5SC07408H
_journal_year 2025
_chemical_formula_moiety 'C31 H38 N3 O6'
_chemical_formula_sum 'C31 H38 N3 O6'
_chemical_formula_weight 548.64
_space_group_crystal_system monoclinic
_space_group_IT_number 4
_space_group_name_Hall 'P 2yb'
_space_group_name_H-M_alt 'P 1 21 1'
_atom_sites_solution_hydrogens geom
_atom_sites_solution_primary dual
_audit_creation_date 2024-04-26
_audit_creation_method
;
Olex2 1.5
(compiled 2022.04.07 svn.rca3783a0 for OlexSys, GUI svn.r6498)
;
_audit_update_record
;
2025-01-25 deposited with the CCDC.	2025-10-24 downloaded from the CCDC.
;
_cell_angle_alpha 90
_cell_angle_beta 96.932(3)
_cell_angle_gamma 90
_cell_formula_units_Z 2
_cell_length_a 5.6835(3)
_cell_length_b 21.2737(12)
_cell_length_c 12.2589(7)
_cell_measurement_reflns_used 7163
_cell_measurement_temperature 170.00
_cell_measurement_theta_max 60.470
_cell_measurement_theta_min 3.640
_cell_volume 1471.38(14)
_computing_cell_refinement 'SAINT V8.40B (Bruker Nano, Inc., 2019)'
_computing_data_collection 'Bruker Instrument Service vV6.2.14'
_computing_data_reduction 'SAINT V8.40B (Bruker Nano, Inc., 2019)'
_computing_molecular_graphics 'Olex2 1.5 (Dolomanov et al., 2009)'
_computing_publication_material 'Olex2 1.5 (Dolomanov et al., 2009)'
_computing_structure_refinement 'SHELXL 2019/2 (Sheldrick, 2015)'
_computing_structure_solution 'SHELXT 2018/2 (Sheldrick, 2018)'
_diffrn_ambient_temperature 170.00
_diffrn_measured_fraction_theta_full 0.999
_diffrn_measured_fraction_theta_max 0.985
_diffrn_measurement_device_type 'zju Bruker D8 Venture'
_diffrn_measurement_method '\w and \f scans'
_diffrn_radiation_type GaK\a
_diffrn_radiation_wavelength 1.34139
_diffrn_reflns_av_R_equivalents 0.0797
_diffrn_reflns_av_unetI/netI 0.0795
_diffrn_reflns_Laue_measured_fraction_full 0.999
_diffrn_reflns_Laue_measured_fraction_max 0.985
_diffrn_reflns_limit_h_max 7
_diffrn_reflns_limit_h_min -7
_diffrn_reflns_limit_k_max 26
_diffrn_reflns_limit_k_min -27
_diffrn_reflns_limit_l_max 15
_diffrn_reflns_limit_l_min -15
_diffrn_reflns_number 25416
_diffrn_reflns_point_group_measured_fraction_full 0.994
_diffrn_reflns_point_group_measured_fraction_max 0.969
_diffrn_reflns_theta_full 53.594
_diffrn_reflns_theta_max 60.783
_diffrn_reflns_theta_min 3.159
_diffrn_source_current 3.57
_diffrn_source_power 0.24957869999999996
_diffrn_source_voltage 69.91
_exptl_absorpt_coefficient_mu 0.446
_exptl_absorpt_correction_T_max 0.7519
_exptl_absorpt_correction_T_min 0.5836
_exptl_absorpt_correction_type multi-scan
_exptl_absorpt_process_details
;
SADABS-2016/2 (Bruker,2016/2) was used for absorption correction.
wR2(int) was 0.1306 before and 0.0747 after correction.
The Ratio of minimum to maximum transmission is 0.7762.
The \l/2 correction factor is Not present.
;
_exptl_crystal_colour colourless
_exptl_crystal_colour_primary colourless
_exptl_crystal_density_diffrn 1.238
_exptl_crystal_description needle
_exptl_crystal_F_000 586
_exptl_crystal_size_max 0.06
_exptl_crystal_size_mid 0.03
_exptl_crystal_size_min 0.02
_refine_diff_density_max 0.384
_refine_diff_density_min -0.240
_refine_diff_density_rms 0.055
_refine_ls_abs_structure_details
;
 Flack x determined using 1753 quotients [(I+)-(I-)]/[(I+)+(I-)]
 (Parsons, Flack and Wagner, Acta Cryst. B69 (2013) 249-259).
;
_refine_ls_abs_structure_Flack 0.10(15)
_refine_ls_extinction_method none
_refine_ls_goodness_of_fit_ref 1.054
_refine_ls_hydrogen_treatment constr
_refine_ls_matrix_type full
_refine_ls_number_parameters 375
_refine_ls_number_reflns 6591
_refine_ls_number_restraints 27
_refine_ls_restrained_S_all 1.054
_refine_ls_R_factor_all 0.0868
_refine_ls_R_factor_gt 0.0617
_refine_ls_shift/su_max 0.000
_refine_ls_shift/su_mean 0.000
_refine_ls_structure_factor_coef Fsqd
_refine_ls_weighting_details 'w=1/[\s^2^(Fo^2^)+(0.0592P)^2^+0.2402P] where P=(Fo^2^+2Fc^2^)/3'
_refine_ls_weighting_scheme calc
_refine_ls_wR_factor_gt 0.1274
_refine_ls_wR_factor_ref 0.1357
_reflns_Friedel_coverage 0.915
_reflns_Friedel_fraction_full 0.988
_reflns_Friedel_fraction_max 0.952
_reflns_number_gt 4725
_reflns_number_total 6591
_reflns_threshold_expression 'I > 2\s(I)'
_cod_data_source_file d5sc07408h3.cif
_cod_data_source_block 240424_w6_0m
_cod_database_code 1576230
_shelx_shelxl_version_number 2019/2
_shelx_space_group_comment
;
The symmetry employed for this shelxl refinement is uniquely defined
by the following loop, which should always be used as a source of
symmetry information in preference to the above space-group names.
They are only intended as comments.
;
_shelx_estimated_absorpt_t_max 0.991
_shelx_estimated_absorpt_t_min 0.974
_olex2_refinement_description
;
1. Fixed Uiso
 At 1.2 times of:
  All C(H) groups, All C(H,H) groups, All C(H,H,H,H) groups
 At 1.5 times of:
  All C(H,H,H) groups
2. Restrained distances
 O6-C22 \\sim O6-C22A
 with sigma of 0.02
 C21-C22 \\sim C21-C22A
 with sigma of 0.02
3. Uiso/Uaniso restraints and constraints
O5 \\sim C21 \\sim C22A \\sim C22: within 2A with sigma of 0.02 and sigma for
terminal atoms of 0.04 within 2A
4. Others
 Sof(H21C)=Sof(H21D)=Sof(C22A)=Sof(H22C)=Sof(H22D)=1-FVAR(1)
 Sof(H21A)=Sof(H21B)=Sof(C22)=Sof(H22A)=Sof(H22B)=FVAR(1)
5.a Secondary CH2 refined with riding coordinates:
 C8(H8A,H8B), C7(H7A,H7B), C6(H6A,H6B), C24(H24A,H24B), C25(H25A,H25B),
 C21(H21A,H21B), C21(H21C,H21D), C22(H22A,H22B), C22A(H22C,H22D)
5.b Aromatic/amide H refined with riding coordinates:
 C19(H19), C1(H1), C2(H2), C3(H3), C27(H27), C18(H18), C10(H10), C31(H31),
 C29(H29), C11(H11), C30(H30), C28(H28)
5.c Idealised Me refined as rotating group:
 C14(H14A,H14B,H14C), C16(H16A,H16B,H16C), C15(H15A,H15B,H15C), C23(H23A,H23B,
 H23C)
;
_olex2_submission_special_instructions 'No special instructions were received'

loop_
_space_group_symop_operation_xyz
'x, y, z'
'-x, y+1/2, -z'

loop_
_atom_site_label
_atom_site_type_symbol
_atom_site_fract_x
_atom_site_fract_y
_atom_site_fract_z
_atom_site_U_iso_or_equiv
_atom_site_adp_type
_atom_site_occupancy
_atom_site_site_symmetry_order
_atom_site_calc_flag
_atom_site_refinement_flags_posn
_atom_site_refinement_flags_adp
_atom_site_refinement_flags_occupancy
_atom_site_disorder_assembly
_atom_site_disorder_group
O3 O 1.1709(5) 0.66716(13) 0.5674(2) 0.0413(7) Uani 1 1 d . . . . .
O1 O -0.1116(5) 0.62132(13) 0.0416(2) 0.0449(7) Uani 1 1 d . . . . .
O2 O 1.0236(5) 0.58753(14) 0.6609(2) 0.0461(7) Uani 1 1 d . . . . .
O5 O -0.3553(5) 0.41179(14) 0.1880(3) 0.0521(8) Uani 1 1 d . U . . .
N1 N 0.2577(5) 0.52618(13) -0.1030(2) 0.0308(7) Uani 1 1 d . . . . .
N3 N 0.2905(6) 0.61588(14) 0.0492(2) 0.0348(7) Uani 1 1 d . . . . .
N2 N -0.1795(5) 0.47959(16) -0.1977(3) 0.0409(8) Uani 1 1 d . . . . .
O4 O -0.1079(7) 0.46863(18) 0.1001(3) 0.0717(10) Uani 1 1 d . . . . .
C4 C 0.0536(6) 0.54920(17) -0.0766(3) 0.0288(8) Uani 1 1 d . . . . .
O6 O -0.5696(7) 0.30240(16) 0.0607(3) 0.0733(11) Uani 1 1 d D . . . .
C12 C 1.0286(6) 0.61776(18) 0.5783(3) 0.0346(8) Uani 1 1 d . . . . .
C5 C 0.0683(6) 0.59914(17) 0.0106(3) 0.0326(8) Uani 1 1 d . . . . .
C26 C 0.3511(6) 0.35793(16) 0.5781(3) 0.0329(8) Uani 1 1 d . . . . .
C9 C 0.5226(6) 0.54757(17) 0.3810(3) 0.0326(8) Uani 1 1 d . . . . .
C19 C -0.0140(7) 0.45225(18) 0.2913(3) 0.0371(9) Uani 1 1 d . . . . .
H19 H -0.055479 0.430810 0.354230 0.045 Uiso 1 1 calc R U . . .
C13 C 1.3206(7) 0.69283(19) 0.6644(4) 0.0405(10) Uani 1 1 d . . . . .
C1 C 0.2409(6) 0.47982(18) -0.1781(3) 0.0354(9) Uani 1 1 d . . . . .
H1 H 0.381769 0.462520 -0.200174 0.042 Uiso 1 1 calc R U . . .
C8 C 0.5351(7) 0.58180(17) 0.2730(3) 0.0328(8) Uani 1 1 d . . . . .
H8A H 0.511895 0.551041 0.212015 0.039 Uiso 1 1 calc R U . . .
H8B H 0.695158 0.600251 0.273405 0.039 Uiso 1 1 calc R U . . .
C17 C 0.3477(6) 0.50417(17) 0.3922(3) 0.0344(9) Uani 1 1 d . . . . .
C2 C 0.0258(7) 0.45688(19) -0.2235(3) 0.0378(9) Uani 1 1 d . . . . .
H2 H 0.022562 0.423587 -0.275313 0.045 Uiso 1 1 calc R U . . .
C3 C -0.1617(6) 0.52660(18) -0.1246(3) 0.0354(9) Uani 1 1 d . . . . .
H3 H -0.302844 0.545090 -0.104955 0.042 Uiso 1 1 calc R U . . .
C20 C -0.1587(8) 0.44558(19) 0.1842(4) 0.0444(10) Uani 1 1 d . . . . .
C7 C 0.3498(7) 0.63414(17) 0.2516(3) 0.0355(9) Uani 1 1 d . . . . .
H7A H 0.191150 0.616949 0.260090 0.043 Uiso 1 1 calc R U . . .
H7B H 0.385208 0.667792 0.306933 0.043 Uiso 1 1 calc R U . . .
C27 C 0.4741(7) 0.34990(18) 0.6820(4) 0.0408(10) Uani 1 1 d . . . . .
H27 H 0.616538 0.372624 0.702216 0.049 Uiso 1 1 calc R U . . .
C6 C 0.3460(7) 0.66215(18) 0.1365(3) 0.0375(9) Uani 1 1 d . . . . .
H6A H 0.226777 0.696255 0.127199 0.045 Uiso 1 1 calc R U . . .
H6B H 0.502852 0.680930 0.129480 0.045 Uiso 1 1 calc R U . . .
C24 C 0.3220(7) 0.46867(17) 0.4968(3) 0.0340(8) Uani 1 1 d . . . . .
H24A H 0.151714 0.464019 0.504934 0.041 Uiso 1 1 calc R U . . .
H24B H 0.397521 0.492974 0.560490 0.041 Uiso 1 1 calc R U . . .
C18 C 0.1765(7) 0.48906(18) 0.2981(3) 0.0365(9) Uani 1 1 d . . . . .
H18 H 0.204955 0.508421 0.231050 0.044 Uiso 1 1 calc R U . . .
C10 C 0.7002(7) 0.56270(16) 0.4723(3) 0.0330(8) Uani 1 1 d . . . . .
H10 H 0.695732 0.538823 0.537534 0.040 Uiso 1 1 calc R U . . .
C31 C 0.1439(7) 0.32399(19) 0.5517(3) 0.0401(9) Uani 1 1 d . . . . .
H31 H 0.056539 0.329254 0.481233 0.048 Uiso 1 1 calc R U . . .
C29 C 0.1872(8) 0.27524(19) 0.7277(4) 0.0480(11) Uani 1 1 d . . . . .
H29 H 0.132615 0.246551 0.778461 0.058 Uiso 1 1 calc R U . . .
C11 C 0.8695(6) 0.60657(18) 0.4749(3) 0.0365(9) Uani 1 1 d . . . . .
H11 H 0.887706 0.630422 0.410994 0.044 Uiso 1 1 calc R U . . .
C25 C 0.4375(7) 0.40304(18) 0.4964(4) 0.0407(9) Uani 1 1 d . . . . .
H25A H 0.404271 0.384852 0.421805 0.049 Uiso 1 1 calc R U . . .
H25B H 0.611385 0.407708 0.513079 0.049 Uiso 1 1 calc R U . . .
C30 C 0.0609(7) 0.28273(19) 0.6252(4) 0.0451(10) Uani 1 1 d . . . . .
H30 H -0.081353 0.259817 0.605421 0.054 Uiso 1 1 calc R U . . .
C28 C 0.3902(8) 0.3087(2) 0.7569(4) 0.0482(11) Uani 1 1 d . . . . .
H28 H 0.474130 0.303940 0.828281 0.058 Uiso 1 1 calc R U . . .
C14 C 1.4886(7) 0.6439(2) 0.7193(4) 0.0457(10) Uani 1 1 d . . . . .
H14A H 1.398335 0.612590 0.755767 0.068 Uiso 1 1 calc R U . . .
H14B H 1.603970 0.664261 0.773945 0.068 Uiso 1 1 calc R U . . .
H14C H 1.571999 0.623094 0.663890 0.068 Uiso 1 1 calc R U . . .
C16 C 1.1592(8) 0.7196(2) 0.7428(4) 0.0581(13) Uani 1 1 d . . . . .
H16A H 1.046571 0.748966 0.703153 0.087 Uiso 1 1 calc R U . . .
H16B H 1.254620 0.741881 0.802672 0.087 Uiso 1 1 calc R U . . .
H16C H 1.072144 0.685359 0.773282 0.087 Uiso 1 1 calc R U . . .
C21 C -0.5139(10) 0.4106(2) 0.0860(5) 0.0691(15) Uani 1 1 d D U . . .
H21A H -0.597196 0.451464 0.076626 0.083 Uiso 0.754(11) 1 calc R U P A 1
H21B H -0.418905 0.405501 0.024014 0.083 Uiso 0.754(11) 1 calc R U P A 1
H21C H -0.679306 0.411318 0.103723 0.083 Uiso 0.246(11) 1 calc R U P A 2
H21D H -0.488703 0.449292 0.044104 0.083 Uiso 0.246(11) 1 calc R U P A 2
C15 C 1.4581(9) 0.7440(2) 0.6138(5) 0.0656(15) Uani 1 1 d . . . . .
H15A H 1.553784 0.725306 0.560867 0.098 Uiso 1 1 calc R U . . .
H15B H 1.562326 0.765420 0.671711 0.098 Uiso 1 1 calc R U . . .
H15C H 1.347124 0.774467 0.576087 0.098 Uiso 1 1 calc R U . . .
C22 C -0.6848(11) 0.3617(3) 0.0814(5) 0.0515(19) Uani 0.754(11) 1 d D U P A 1
H22A H -0.814673 0.370286 0.021909 0.062 Uiso 0.754(11) 1 calc R U P A 1
H22B H -0.753266 0.359435 0.151806 0.062 Uiso 0.754(11) 1 calc R U P A 1
C23 C -0.7465(14) 0.2584(4) 0.0484(5) 0.104(2) Uani 1 1 d . . . . .
H23A H -0.811432 0.252976 0.118258 0.155 Uiso 1 1 calc R U . . .
H23B H -0.682258 0.218265 0.026092 0.155 Uiso 1 1 calc R U . . .
H23C H -0.872329 0.272428 -0.008100 0.155 Uiso 1 1 calc R U . . .
C22A C -0.487(4) 0.3607(7) 0.0216(15) 0.058(6) Uani 0.246(11) 1 d D U P A 2
H22C H -0.317085 0.356288 0.013054 0.069 Uiso 0.246(11) 1 calc R U P A 2
H22D H -0.573140 0.369023 -0.052184 0.069 Uiso 0.246(11) 1 calc R U P A 2

loop_
_atom_site_aniso_label
_atom_site_aniso_U_11
_atom_site_aniso_U_22
_atom_site_aniso_U_33
_atom_site_aniso_U_23
_atom_site_aniso_U_13
_atom_site_aniso_U_12
O3 0.0337(15) 0.0455(16) 0.0442(16) 0.0070(13) 0.0023(12) -0.0122(12)
O1 0.0378(16) 0.0429(16) 0.0561(17) -0.0038(14) 0.0146(13) 0.0101(13)
O2 0.0429(16) 0.0475(16) 0.0474(17) 0.0139(14) 0.0035(13) -0.0110(13)
O5 0.0437(17) 0.0490(17) 0.0608(19) -0.0053(15) -0.0053(14) -0.0093(14)
N1 0.0220(15) 0.0311(16) 0.0400(17) 0.0011(14) 0.0069(13) 0.0031(13)
N3 0.0387(18) 0.0314(16) 0.0352(17) -0.0006(14) 0.0076(14) -0.0021(14)
N2 0.0247(16) 0.046(2) 0.053(2) -0.0038(16) 0.0099(15) -0.0061(14)
O4 0.084(2) 0.079(2) 0.0490(19) 0.0130(18) -0.0050(17) -0.032(2)
C4 0.0238(18) 0.0292(18) 0.035(2) 0.0071(15) 0.0082(16) 0.0057(15)
O6 0.097(3) 0.050(2) 0.068(2) 0.0006(17) -0.010(2) -0.018(2)
C12 0.0242(18) 0.038(2) 0.043(2) 0.0036(18) 0.0068(16) -0.0014(16)
C5 0.032(2) 0.031(2) 0.037(2) 0.0067(15) 0.0095(16) 0.0077(16)
C26 0.031(2) 0.0245(18) 0.045(2) -0.0019(15) 0.0117(17) 0.0034(15)
C9 0.032(2) 0.0283(18) 0.039(2) -0.0017(16) 0.0108(17) 0.0009(15)
C19 0.039(2) 0.034(2) 0.039(2) -0.0009(16) 0.0075(18) 0.0000(17)
C13 0.028(2) 0.040(2) 0.053(3) 0.0026(19) 0.0010(18) -0.0080(17)
C1 0.0227(19) 0.037(2) 0.048(2) -0.0047(18) 0.0097(16) 0.0045(16)
C8 0.0321(19) 0.032(2) 0.035(2) -0.0012(16) 0.0095(16) -0.0025(16)
C17 0.0316(19) 0.030(2) 0.043(2) -0.0018(16) 0.0104(17) 0.0036(16)
C2 0.030(2) 0.037(2) 0.047(2) -0.0063(17) 0.0089(17) -0.0032(17)
C3 0.0238(18) 0.042(2) 0.042(2) 0.0037(18) 0.0136(17) 0.0072(16)
C20 0.042(2) 0.032(2) 0.059(3) -0.001(2) 0.004(2) -0.0029(18)
C7 0.041(2) 0.0309(19) 0.037(2) -0.0009(15) 0.0123(17) -0.0003(16)
C27 0.033(2) 0.031(2) 0.057(3) 0.0014(18) 0.0020(19) -0.0009(17)
C6 0.045(2) 0.0278(19) 0.041(2) 0.0007(16) 0.0100(18) 0.0034(17)
C24 0.033(2) 0.0292(19) 0.040(2) 0.0001(16) 0.0090(16) -0.0026(15)
C18 0.038(2) 0.031(2) 0.041(2) -0.0003(17) 0.0085(17) 0.0002(17)
C10 0.034(2) 0.0286(19) 0.037(2) 0.0025(15) 0.0080(17) 0.0008(15)
C31 0.039(2) 0.039(2) 0.042(2) -0.0048(18) 0.0019(18) -0.0007(18)
C29 0.055(3) 0.035(2) 0.057(3) 0.0075(19) 0.017(2) -0.003(2)
C11 0.031(2) 0.038(2) 0.041(2) 0.0056(17) 0.0070(17) 0.0011(17)
C25 0.036(2) 0.038(2) 0.051(2) 0.0051(19) 0.0185(19) 0.0043(18)
C30 0.038(2) 0.037(2) 0.061(3) -0.001(2) 0.008(2) -0.0091(18)
C28 0.048(3) 0.045(2) 0.050(3) 0.008(2) -0.002(2) 0.002(2)
C14 0.029(2) 0.053(3) 0.055(3) 0.003(2) 0.0040(19) -0.0008(18)
C16 0.038(2) 0.061(3) 0.074(3) -0.021(3) 0.000(2) 0.003(2)
C21 0.062(3) 0.056(3) 0.080(4) -0.003(3) -0.029(3) -0.006(3)
C15 0.051(3) 0.061(3) 0.080(4) 0.019(3) -0.009(3) -0.025(2)
C22 0.046(4) 0.044(3) 0.061(4) -0.004(3) -0.005(3) -0.002(3)
C23 0.140(6) 0.109(5) 0.061(4) -0.011(4) 0.012(4) -0.056(5)
C22A 0.069(12) 0.046(10) 0.055(11) -0.003(8) -0.004(9) -0.003(9)

loop_
_atom_type_symbol
_atom_type_description
_atom_type_scat_dispersion_real
_atom_type_scat_dispersion_imag
_atom_type_scat_source
C C 0.0137 0.0067 'International Tables Vol C Tables 4.2.6.8 and 6.1.1.4'
H H 0.0000 0.0000 'International Tables Vol C Tables 4.2.6.8 and 6.1.1.4'
N N 0.0241 0.0134 'International Tables Vol C Tables 4.2.6.8 and 6.1.1.4'
O O 0.0389 0.0241 'International Tables Vol C Tables 4.2.6.8 and 6.1.1.4'

loop_
_geom_angle_atom_site_label_1
_geom_angle_atom_site_label_2
_geom_angle_atom_site_label_3
_geom_angle
_geom_angle_site_symmetry_1
_geom_angle_site_symmetry_3
_geom_angle_publ_flag
C12 O3 C13 120.3(3) . . ?
C20 O5 C21 114.6(4) . . ?
C4 N1 C1 116.3(3) . . ?
C5 N3 C6 123.2(3) . . ?
C2 N2 C3 115.6(3) . . ?
N1 C4 C5 117.1(3) . . ?
N1 C4 C3 121.5(3) . . ?
C3 C4 C5 121.4(3) . . ?
C23 O6 C22 105.8(5) . . ?
C23 O6 C22A 145.3(9) . . ?
O3 C12 C11 110.7(3) . . ?
O2 C12 O3 125.3(4) . . ?
O2 C12 C11 124.0(3) . . ?
O1 C5 N3 124.9(4) . . ?
O1 C5 C4 121.0(3) . . ?
N3 C5 C4 114.1(3) . . ?
C27 C26 C25 121.3(3) . . ?
C31 C26 C27 118.0(4) . . ?
C31 C26 C25 120.8(4) . . ?
C17 C9 C8 121.3(3) . . ?
C17 C9 C10 121.0(3) . . ?
C10 C9 C8 117.7(3) . . ?
C20 C19 H19 120.8 . . ?
C18 C19 H19 120.8 . . ?
C18 C19 C20 118.4(4) . . ?
O3 C13 C14 111.9(3) . . ?
O3 C13 C16 108.3(3) . . ?
O3 C13 C15 102.2(4) . . ?
C14 C13 C16 111.9(4) . . ?
C15 C13 C14 110.3(4) . . ?
C15 C13 C16 111.7(4) . . ?
N1 C1 H1 119.2 . . ?
N1 C1 C2 121.7(3) . . ?
C2 C1 H1 119.2 . . ?
C9 C8 H8A 108.9 . . ?
C9 C8 H8B 108.9 . . ?
C9 C8 C7 113.2(3) . . ?
H8A C8 H8B 107.8 . . ?
C7 C8 H8A 108.9 . . ?
C7 C8 H8B 108.9 . . ?
C9 C17 C24 124.4(3) . . ?
C9 C17 C18 119.5(3) . . ?
C18 C17 C24 116.1(3) . . ?
N2 C2 C1 122.5(4) . . ?
N2 C2 H2 118.8 . . ?
C1 C2 H2 118.8 . . ?
N2 C3 C4 122.5(3) . . ?
N2 C3 H3 118.8 . . ?
C4 C3 H3 118.8 . . ?
O5 C20 C19 113.7(4) . . ?
O4 C20 O5 122.4(4) . . ?
O4 C20 C19 123.9(4) . . ?
C8 C7 H7A 109.2 . . ?
C8 C7 H7B 109.2 . . ?
H7A C7 H7B 107.9 . . ?
C6 C7 C8 111.9(3) . . ?
C6 C7 H7A 109.2 . . ?
C6 C7 H7B 109.2 . . ?
C26 C27 H27 119.7 . . ?
C26 C27 C28 120.5(4) . . ?
C28 C27 H27 119.7 . . ?
N3 C6 C7 113.0(3) . . ?
N3 C6 H6A 109.0 . . ?
N3 C6 H6B 109.0 . . ?
C7 C6 H6A 109.0 . . ?
C7 C6 H6B 109.0 . . ?
H6A C6 H6B 107.8 . . ?
C17 C24 H24A 109.3 . . ?
C17 C24 H24B 109.3 . . ?
C17 C24 C25 111.4(3) . . ?
H24A C24 H24B 108.0 . . ?
C25 C24 H24A 109.3 . . ?
C25 C24 H24B 109.3 . . ?
C19 C18 C17 129.9(4) . . ?
C19 C18 H18 115.0 . . ?
C17 C18 H18 115.0 . . ?
C9 C10 H10 116.4 . . ?
C11 C10 C9 127.2(4) . . ?
C11 C10 H10 116.4 . . ?
C26 C31 H31 119.1 . . ?
C30 C31 C26 121.8(4) . . ?
C30 C31 H31 119.1 . . ?
C30 C29 H29 119.7 . . ?
C28 C29 H29 119.7 . . ?
C28 C29 C30 120.6(4) . . ?
C12 C11 H11 120.2 . . ?
C10 C11 C12 119.7(3) . . ?
C10 C11 H11 120.2 . . ?
C26 C25 C24 113.6(3) . . ?
C26 C25 H25A 108.8 . . ?
C26 C25 H25B 108.8 . . ?
C24 C25 H25A 108.8 . . ?
C24 C25 H25B 108.8 . . ?
H25A C25 H25B 107.7 . . ?
C31 C30 H30 120.4 . . ?
C29 C30 C31 119.1(4) . . ?
C29 C30 H30 120.4 . . ?
C27 C28 H28 120.0 . . ?
C29 C28 C27 120.0(4) . . ?
C29 C28 H28 120.0 . . ?
C13 C14 H14A 109.5 . . ?
C13 C14 H14B 109.5 . . ?
C13 C14 H14C 109.5 . . ?
H14A C14 H14B 109.5 . . ?
H14A C14 H14C 109.5 . . ?
H14B C14 H14C 109.5 . . ?
C13 C16 H16A 109.5 . . ?
C13 C16 H16B 109.5 . . ?
C13 C16 H16C 109.5 . . ?
H16A C16 H16B 109.5 . . ?
H16A C16 H16C 109.5 . . ?
H16B C16 H16C 109.5 . . ?
O5 C21 H21A 108.9 . . ?
O5 C21 H21B 108.9 . . ?
O5 C21 H21C 108.6 . . ?
O5 C21 H21D 108.6 . . ?
H21A C21 H21B 107.7 . . ?
H21C C21 H21D 107.6 . . ?
C22 C21 O5 113.5(5) . . ?
C22 C21 H21A 108.9 . . ?
C22 C21 H21B 108.9 . . ?
C22A C21 O5 114.7(10) . . ?
C22A C21 H21C 108.6 . . ?
C22A C21 H21D 108.6 . . ?
C13 C15 H15A 109.5 . . ?
C13 C15 H15B 109.5 . . ?
C13 C15 H15C 109.5 . . ?
H15A C15 H15B 109.5 . . ?
H15A C15 H15C 109.5 . . ?
H15B C15 H15C 109.5 . . ?
O6 C22 H22A 109.9 . . ?
O6 C22 H22B 109.9 . . ?
C21 C22 O6 108.8(5) . . ?
C21 C22 H22A 109.9 . . ?
C21 C22 H22B 109.9 . . ?
H22A C22 H22B 108.3 . . ?
O6 C23 H23A 109.5 . . ?
O6 C23 H23B 109.5 . . ?
O6 C23 H23C 109.5 . . ?
H23A C23 H23B 109.5 . . ?
H23A C23 H23C 109.5 . . ?
H23B C23 H23C 109.5 . . ?
O6 C22A H22C 108.5 . . ?
O6 C22A H22D 108.5 . . ?
C21 C22A O6 115.1(14) . . ?
C21 C22A H22C 108.5 . . ?
C21 C22A H22D 108.5 . . ?
H22C C22A H22D 107.5 . . ?

loop_
_geom_bond_atom_site_label_1
_geom_bond_atom_site_label_2
_geom_bond_distance
_geom_bond_site_symmetry_2
_geom_bond_publ_flag
O3 C12 1.342(4) . ?
O3 C13 1.480(5) . ?
O1 C5 1.228(4) . ?
O2 C12 1.203(4) . ?
O5 C20 1.334(5) . ?
O5 C21 1.450(6) . ?
N1 C4 1.334(4) . ?
N1 C1 1.345(5) . ?
N3 C5 1.342(5) . ?
N3 C6 1.460(5) . ?
N2 C2 1.335(5) . ?
N2 C3 1.339(5) . ?
O4 C20 1.208(5) . ?
C4 C5 1.503(5) . ?
C4 C3 1.378(5) . ?
O6 C22 1.459(7) . ?
O6 C23 1.369(7) . ?
O6 C22A 1.428(17) . ?
C12 C11 1.484(5) . ?
C26 C27 1.387(6) . ?
C26 C31 1.386(5) . ?
C26 C25 1.511(5) . ?
C9 C8 1.520(5) . ?
C9 C17 1.376(5) . ?
C9 C10 1.450(5) . ?
C19 H19 0.9500 . ?
C19 C20 1.469(6) . ?
C19 C18 1.331(5) . ?
C13 C14 1.515(6) . ?
C13 C16 1.518(6) . ?
C13 C15 1.516(6) . ?
C1 H1 0.9500 . ?
C1 C2 1.371(5) . ?
C8 H8A 0.9900 . ?
C8 H8B 0.9900 . ?
C8 C7 1.534(5) . ?
C17 C24 1.511(5) . ?
C17 C18 1.453(5) . ?
C2 H2 0.9500 . ?
C3 H3 0.9500 . ?
C7 H7A 0.9900 . ?
C7 H7B 0.9900 . ?
C7 C6 1.529(5) . ?
C27 H27 0.9500 . ?
C27 C28 1.395(6) . ?
C6 H6A 0.9900 . ?
C6 H6B 0.9900 . ?
C24 H24A 0.9900 . ?
C24 H24B 0.9900 . ?
C24 C25 1.543(5) . ?
C18 H18 0.9500 . ?
C10 H10 0.9500 . ?
C10 C11 1.338(5) . ?
C31 H31 0.9500 . ?
C31 C30 1.381(6) . ?
C29 H29 0.9500 . ?
C29 C30 1.379(6) . ?
C29 C28 1.366(6) . ?
C11 H11 0.9500 . ?
C25 H25A 0.9900 . ?
C25 H25B 0.9900 . ?
C30 H30 0.9500 . ?
C28 H28 0.9500 . ?
C14 H14A 0.9800 . ?
C14 H14B 0.9800 . ?
C14 H14C 0.9800 . ?
C16 H16A 0.9800 . ?
C16 H16B 0.9800 . ?
C16 H16C 0.9800 . ?
C21 H21A 0.9900 . ?
C21 H21B 0.9900 . ?
C21 H21C 0.9900 . ?
C21 H21D 0.9900 . ?
C21 C22 1.419(8) . ?
C21 C22A 1.343(17) . ?
C15 H15A 0.9800 . ?
C15 H15B 0.9800 . ?
C15 H15C 0.9800 . ?
C22 H22A 0.9900 . ?
C22 H22B 0.9900 . ?
C23 H23A 0.9800 . ?
C23 H23B 0.9800 . ?
C23 H23C 0.9800 . ?
C22A H22C 0.9900 . ?
C22A H22D 0.9900 . ?

loop_
_geom_torsion_atom_site_label_1
_geom_torsion_atom_site_label_2
_geom_torsion_atom_site_label_3
_geom_torsion_atom_site_label_4
_geom_torsion
_geom_torsion_site_symmetry_1
_geom_torsion_site_symmetry_2
_geom_torsion_site_symmetry_3
_geom_torsion_site_symmetry_4
_geom_torsion_publ_flag
O3 C12 C11 C10 -174.2(3) . . . . ?
O2 C12 C11 C10 3.6(6) . . . . ?
O5 C21 C22 O6 -76.1(6) . . . . ?
O5 C21 C22A O6 71.8(17) . . . . ?
N1 C4 C5 O1 -177.8(3) . . . . ?
N1 C4 C5 N3 2.0(4) . . . . ?
N1 C4 C3 N2 1.7(6) . . . . ?
N1 C1 C2 N2 1.1(6) . . . . ?
C4 N1 C1 C2 -1.0(5) . . . . ?
C12 O3 C13 C14 58.7(4) . . . . ?
C12 O3 C13 C16 -65.2(4) . . . . ?
C12 O3 C13 C15 176.8(4) . . . . ?
C5 N3 C6 C7 83.7(4) . . . . ?
C5 C4 C3 N2 -176.0(3) . . . . ?
C26 C27 C28 C29 0.9(6) . . . . ?
C26 C31 C30 C29 0.2(6) . . . . ?
C9 C8 C7 C6 -172.9(3) . . . . ?
C9 C17 C24 C25 -96.6(4) . . . . ?
C9 C17 C18 C19 -175.2(4) . . . . ?
C9 C10 C11 C12 176.8(3) . . . . ?
C13 O3 C12 O2 -6.6(6) . . . . ?
C13 O3 C12 C11 171.2(3) . . . . ?
C1 N1 C4 C5 177.5(3) . . . . ?
C1 N1 C4 C3 -0.3(5) . . . . ?
C8 C9 C17 C24 -179.4(3) . . . . ?
C8 C9 C17 C18 2.2(5) . . . . ?
C8 C9 C10 C11 4.1(5) . . . . ?
C8 C7 C6 N3 60.0(4) . . . . ?
C17 C9 C8 C7 76.0(4) . . . . ?
C17 C9 C10 C11 -175.3(4) . . . . ?
C17 C24 C25 C26 -161.0(3) . . . . ?
C2 N2 C3 C4 -1.6(6) . . . . ?
C3 N2 C2 C1 0.3(6) . . . . ?
C3 C4 C5 O1 -0.1(5) . . . . ?
C3 C4 C5 N3 179.8(3) . . . . ?
C20 O5 C21 C22 163.5(5) . . . . ?
C20 O5 C21 C22A 95.4(10) . . . . ?
C20 C19 C18 C17 179.6(4) . . . . ?
C27 C26 C31 C30 -0.7(6) . . . . ?
C27 C26 C25 C24 -95.0(4) . . . . ?
C6 N3 C5 O1 1.8(6) . . . . ?
C6 N3 C5 C4 -178.1(3) . . . . ?
C24 C17 C18 C19 6.4(6) . . . . ?
C18 C19 C20 O5 -175.0(3) . . . . ?
C18 C19 C20 O4 4.5(6) . . . . ?
C18 C17 C24 C25 81.8(4) . . . . ?
C10 C9 C8 C7 -103.3(4) . . . . ?
C10 C9 C17 C24 -0.1(5) . . . . ?
C10 C9 C17 C18 -178.5(3) . . . . ?
C31 C26 C27 C28 0.1(5) . . . . ?
C31 C26 C25 C24 84.0(5) . . . . ?
C25 C26 C27 C28 179.1(3) . . . . ?
C25 C26 C31 C30 -179.7(4) . . . . ?
C30 C29 C28 C27 -1.4(6) . . . . ?
C28 C29 C30 C31 0.8(6) . . . . ?
C21 O5 C20 O4 -6.2(6) . . . . ?
C21 O5 C20 C19 173.3(4) . . . . ?
C23 O6 C22 C21 -175.2(5) . . . . ?
C23 O6 C22A C21 103.9(16) . . . . ?
